data_4000140
_journal_name_full 'Chemistry of Materials'
_journal_paper_doi 10.1021/cm011524g
_journal_year 2002
_chemical_formula_moiety 'C24 H54 O7 Si V'
_chemical_formula_sum 'C24 H54 O7 Si V'
_chemical_formula_weight 533.70
_space_group_IT_number 14
_symmetry_cell_setting monoclinic
_symmetry_space_group_name_Hall '-P 2yn'
_symmetry_space_group_name_H-M 'P 1 21/n 1'
_atom_sites_solution_hydrogens geom
_atom_sites_solution_primary direct
_atom_sites_solution_secondary difmap
_cell_angle_alpha 90.00
_cell_angle_beta 94.941(6)
_cell_angle_gamma 90.00
_cell_formula_units_Z 4
_cell_length_a 9.669(3)
_cell_length_b 16.446(6)
_cell_length_c 20.417(7)
_cell_measurement_reflns_used 791
_cell_measurement_temperature 131(2)
_cell_measurement_theta_max 20.75
_cell_measurement_theta_min 1.75
_cell_volume 3234.7(19)
_diffrn_ambient_temperature 131(2)
_diffrn_measurement_device 'Bruker SMART CCD'
_diffrn_measurement_method \w-scans
_diffrn_radiation_monochromator graphite
_diffrn_radiation_source 'fine-focus sealed tube'
_diffrn_radiation_type MoK\a
_diffrn_radiation_wavelength 0.71073
_diffrn_reflns_av_R_equivalents 0.1688
_diffrn_reflns_av_sigmaI/netI 0.2534
_diffrn_reflns_limit_h_max 9
_diffrn_reflns_limit_h_min -7
_diffrn_reflns_limit_k_max 14
_diffrn_reflns_limit_k_min -16
_diffrn_reflns_limit_l_max 20
_diffrn_reflns_limit_l_min -20
_diffrn_reflns_number 10445
_diffrn_reflns_theta_max 20.98
_diffrn_reflns_theta_min 2.00
_diffrn_standards_decay_% ?
_diffrn_standards_interval_count ?
_diffrn_standards_interval_time ?
_diffrn_standards_number ?
_exptl_absorpt_coefficient_mu 0.377
_exptl_absorpt_correction_T_max 0.97656
_exptl_absorpt_correction_T_min 0.41950
_exptl_absorpt_correction_type empirical
_exptl_absorpt_process_details 'Blessing, 1995'
_exptl_crystal_colour blue
_exptl_crystal_density_diffrn 1.096
_exptl_crystal_density_meas ?
_exptl_crystal_density_method 'not measured'
_exptl_crystal_description plate
_exptl_crystal_F_000 1164
_exptl_crystal_size_max 0.22
_exptl_crystal_size_mid 0.12
_exptl_crystal_size_min 0.03
_refine_ls_extinction_coef ?
_refine_ls_extinction_method none
_refine_ls_goodness_of_fit_all 0.823
_refine_ls_goodness_of_fit_obs 1.104
_refine_ls_hydrogen_treatment fixed
_refine_ls_matrix_type full
_refine_ls_number_parameters 298
_refine_ls_number_reflns 3467
_refine_ls_number_restraints 0
_refine_ls_restrained_S_all 0.825
_refine_ls_restrained_S_obs 1.104
_refine_ls_R_factor_all 0.1868
_refine_ls_R_factor_obs 0.0603
_refine_ls_shift/esd_max 0.003
_refine_ls_shift/esd_mean 0.000
_refine_ls_structure_factor_coef Fsqd
_refine_ls_weighting_details 'w=1/[\s^2^(Fo^2^)+(0.0400P)^2^+0.0000P] where P=(Fo^2^+2Fc^2^)/3'
_refine_ls_weighting_scheme calc
_refine_ls_wR_factor_all 0.1319
_refine_ls_wR_factor_obs 0.1022
_reflns_number_observed 1347
_reflns_number_total 3468
_reflns_observed_criterion >2sigma(I)
_cod_depositor_comments
;
The following automatic conversions were performed:

'_refine_ls_weighting_scheme' value 'calc
w=1/[\s^2^(Fo^2^)+(0.0400P)^2^+0.0000P] where P=(Fo^2^+2Fc^2^)/3' was
changed to 'calc'. New tag '_refine_ls_weighting_details' was
created. The value of the new tag was set to
'w=1/[\s^2^(Fo^2^)+(0.0400P)^2^+0.0000P] where P=(Fo^2^+2Fc^2^)/3'.

Automatic conversion script
Id: cif_fix_values 3143 2015-03-26 13:38:13Z robertas 
;
_cod_original_sg_symbol_H-M P21/n
_cod_database_code 4000140

loop_
_symmetry_equiv_pos_as_xyz
'x, y, z'
'-x+1/2, y+1/2, -z+1/2'
'-x, -y, -z'
'x-1/2, -y-1/2, z-1/2'

loop_
_atom_site_aniso_label
_atom_site_aniso_U_11
_atom_site_aniso_U_22
_atom_site_aniso_U_33
_atom_site_aniso_U_23
_atom_site_aniso_U_13
_atom_site_aniso_U_12
V1 0.0191(12) 0.0267(11) 0.0469(14) -0.0043(10) -0.0001(10) 0.0003(9)
V2 0.0224(12) 0.0236(12) 0.0441(13) -0.0020(10) -0.0019(10) 0.0011(10)
Si1 0.0224(12) 0.0236(12) 0.0441(13) -0.0020(10) -0.0019(10) 0.0011(10)
Si2 0.0191(12) 0.0267(11) 0.0469(14) -0.0043(10) -0.0001(10) 0.0003(9)
O1 0.020(4) 0.027(3) 0.045(4) 0.000(3) 0.007(3) -0.001(3)
O2 0.022(4) 0.028(4) 0.087(5) -0.020(3) 0.013(4) -0.007(3)
O3 0.015(3) 0.031(3) 0.043(4) 0.010(3) -0.013(3) -0.004(3)
O4 0.010(3) 0.020(3) 0.058(4) 0.005(3) -0.003(3) 0.000(3)
O5 0.024(4) 0.026(3) 0.048(4) -0.004(3) -0.008(3) -0.005(3)
O6 0.019(4) 0.031(4) 0.047(4) -0.012(3) 0.005(3) -0.007(3)
O7 0.033(4) 0.034(3) 0.044(4) -0.010(3) -0.008(3) 0.002(3)
C1 0.044(8) 0.030(7) 0.036(7) 0.008(5) 0.012(6) -0.008(5)
C2 0.080(9) 0.110(9) 0.047(7) -0.024(6) -0.023(7) 0.040(7)
C3 0.048(7) 0.043(6) 0.103(9) -0.016(6) 0.001(7) -0.002(6)
C4 0.046(7) 0.038(6) 0.081(8) -0.014(5) 0.006(6) 0.005(5)
C10 0.025(6) 0.025(6) 0.044(7) -0.003(5) -0.009(5) -0.003(5)
C11 0.038(6) 0.054(6) 0.054(7) 0.017(5) -0.020(6) -0.032(5)
C12 0.017(6) 0.045(6) 0.101(8) 0.009(5) 0.008(6) -0.001(5)
C13 0.043(7) 0.038(6) 0.058(7) 0.001(5) -0.008(6) -0.007(5)
C20 0.025(6) 0.033(6) 0.035(6) -0.001(5) -0.008(5) 0.012(5)
C21 0.020(6) 0.059(7) 0.079(7) 0.015(5) -0.008(5) 0.003(5)
C22 0.029(6) 0.059(6) 0.060(7) -0.024(6) -0.021(5) 0.014(5)
C23 0.012(6) 0.045(6) 0.060(7) 0.005(5) -0.007(5) 0.005(4)
C30 0.034(7) 0.015(6) 0.063(8) 0.010(5) 0.011(6) -0.004(5)
C31 0.046(7) 0.047(6) 0.047(7) 0.013(5) -0.016(6) -0.008(5)
C32 0.034(7) 0.030(5) 0.073(7) 0.002(5) 0.013(6) 0.000(5)
C33 0.030(6) 0.033(6) 0.079(7) -0.001(5) -0.004(6) -0.006(5)
C40 0.022(6) 0.020(6) 0.053(7) -0.017(5) 0.007(6) -0.003(5)
C41 0.046(7) 0.046(6) 0.046(7) 0.001(5) -0.009(6) -0.001(5)
C42 0.042(7) 0.057(7) 0.074(8) -0.006(5) 0.007(6) 0.014(5)
C43 0.043(6) 0.033(6) 0.063(7) -0.005(5) 0.002(6) -0.003(5)
C50 0.012(6) 0.027(6) 0.056(7) 0.000(5) 0.004(5) 0.000(4)
C51 0.028(6) 0.053(6) 0.055(7) 0.017(5) -0.010(5) 0.001(5)
C52 0.029(6) 0.055(6) 0.065(7) -0.019(6) -0.004(5) 0.013(5)
C53 0.028(6) 0.048(6) 0.085(8) 0.013(5) 0.004(6) -0.002(5)

loop_
_atom_site_label
_atom_site_type_symbol
_atom_site_fract_x
_atom_site_fract_y
_atom_site_fract_z
_atom_site_U_iso_or_equiv
_atom_site_thermal_displace_type
_atom_site_occupancy
_atom_site_calc_flag
_atom_site_refinement_flags
_atom_site_disorder_group
V1 V 0.2334(2) 0.76730(10) 0.93901(9) 0.0311(6) Uani 0.50 d P .
V2 V 0.2638(2) 0.75162(10) 1.09465(9) 0.0303(5) Uani 0.50 d P .
Si1 Si 0.2638(2) 0.75162(10) 1.09465(9) 0.0303(5) Uani 0.50 d P .
Si2 Si 0.2334(2) 0.76730(10) 0.93901(9) 0.0311(6) Uani 0.50 d P .
O1 O 0.2796(5) 0.7898(2) 1.0192(2) 0.0305(15) Uani 1 d . .
O2 O 0.3395(5) 0.6926(3) 0.9157(3) 0.045(2) Uani 1 d . .
O3 O 0.2494(5) 0.8503(3) 0.8882(2) 0.0305(15) Uani 1 d . .
O4 O 0.0622(5) 0.7390(3) 0.9262(2) 0.0296(14) Uani 1 d . .
O5 O 0.2014(5) 0.6545(3) 1.0883(2) 0.033(2) Uani 1 d . .
O6 O 0.1500(5) 0.8073(3) 1.1366(2) 0.0319(15) Uani 1 d . .
O7 O 0.4185(5) 0.7528(3) 1.1438(2) 0.0375(15) Uani 1 d . .
C1 C 0.3219(10) 0.6154(5) 0.8836(4) 0.036(3) Uani 1 d . .
C2 C 0.2400(10) 0.6249(5) 0.8197(4) 0.081(4) Uani 1 d . .
H2A H 0.2887(10) 0.6617(5) 0.7917(4) 0.121 Uiso 1 calc R .
H2B H 0.1487(10) 0.6476(5) 0.8266(4) 0.121 Uiso 1 calc R .
H2C H 0.2283(10) 0.5717(5) 0.7982(4) 0.121 Uiso 1 calc R .
C3 C 0.2510(9) 0.5594(5) 0.9281(4) 0.065(3) Uani 1 d . .
H3A H 0.3074(9) 0.5544(5) 0.9701(4) 0.098 Uiso 1 calc R .
H3B H 0.2394(9) 0.5058(5) 0.9075(4) 0.098 Uiso 1 calc R .
H3C H 0.1597(9) 0.5816(5) 0.9358(4) 0.098 Uiso 1 calc R .
C4 C 0.4715(9) 0.5854(4) 0.8764(4) 0.055(3) Uani 1 d . .
H4A H 0.5215(9) 0.5802(4) 0.9201(4) 0.082 Uiso 1 calc R .
H4B H 0.5195(9) 0.6246(4) 0.8502(4) 0.082 Uiso 1 calc R .
H4C H 0.4681(9) 0.5324(4) 0.8544(4) 0.082 Uiso 1 calc R .
C10 C 0.3604(9) 0.9117(5) 0.8885(4) 0.032(2) Uani 1 d . .
C11 C 0.3463(8) 0.9495(5) 0.8215(4) 0.050(3) Uani 1 d . .
H11A H 0.3653(8) 0.9085(5) 0.7886(4) 0.075 Uiso 1 calc R .
H11B H 0.4126(8) 0.9943(5) 0.8199(4) 0.075 Uiso 1 calc R .
H11C H 0.2517(8) 0.9703(5) 0.8121(4) 0.075 Uiso 1 calc R .
C12 C 0.5021(8) 0.8726(4) 0.9042(4) 0.054(3) Uani 1 d . .
H12A H 0.5069(8) 0.8487(4) 0.9483(4) 0.082 Uiso 1 calc R .
H12B H 0.5747(8) 0.9139(4) 0.9025(4) 0.082 Uiso 1 calc R .
H12C H 0.5158(8) 0.8299(4) 0.8719(4) 0.082 Uiso 1 calc R .
C13 C 0.3316(8) 0.9737(4) 0.9406(4) 0.047(3) Uani 1 d . .
H13A H 0.3414(8) 0.9479(4) 0.9840(4) 0.071 Uiso 1 calc R .
H13B H 0.2369(8) 0.9947(4) 0.9319(4) 0.071 Uiso 1 calc R .
H13C H 0.3979(8) 1.0187(4) 0.9396(4) 0.071 Uiso 1 calc R .
C20 C -0.0698(8) 0.7821(5) 0.9240(4) 0.032(2) Uani 1 d . .
C21 C -0.1785(8) 0.7185(4) 0.9352(4) 0.053(3) Uani 1 d . .
H21A H -0.1601(8) 0.6953(4) 0.9794(4) 0.080 Uiso 1 calc R .
H21B H -0.1752(8) 0.6752(4) 0.9024(4) 0.080 Uiso 1 calc R .
H21C H -0.2707(8) 0.7437(4) 0.9312(4) 0.080 Uiso 1 calc R .
C22 C -0.0607(8) 0.8483(5) 0.9766(4) 0.051(3) Uani 1 d . .
H22A H -0.0449(8) 0.8233(5) 1.0201(4) 0.076 Uiso 1 calc R .
H22B H -0.1478(8) 0.8791(5) 0.9739(4) 0.076 Uiso 1 calc R .
H22C H 0.0163(8) 0.8851(5) 0.9694(4) 0.076 Uiso 1 calc R .
C23 C -0.0941(7) 0.8195(4) 0.8563(4) 0.040(2) Uani 1 d . .
H23A H -0.0223(7) 0.8603(4) 0.8505(4) 0.059 Uiso 1 calc R .
H23B H -0.1856(7) 0.8454(4) 0.8517(4) 0.059 Uiso 1 calc R .
H23C H -0.0901(7) 0.7769(4) 0.8229(4) 0.059 Uiso 1 calc R .
C30 C 0.1315(9) 0.6018(5) 1.1317(5) 0.037(3) Uani 1 d . .
C31 C 0.2028(9) 0.6067(4) 1.2020(4) 0.048(3) Uani 1 d . .
H31A H 0.1964(9) 0.6624(4) 1.2185(4) 0.071 Uiso 1 calc R .
H31B H 0.3006(9) 0.5913(4) 1.2016(4) 0.071 Uiso 1 calc R .
H31C H 0.1566(9) 0.5695(4) 1.2307(4) 0.071 Uiso 1 calc R .
C32 C -0.0212(8) 0.6303(4) 1.1320(4) 0.045(3) Uani 1 d . .
H32A H -0.0233(8) 0.6854(4) 1.1502(4) 0.068 Uiso 1 calc R .
H32B H -0.0715(8) 0.5932(4) 1.1591(4) 0.068 Uiso 1 calc R .
H32C H -0.0652(8) 0.6304(4) 1.0870(4) 0.068 Uiso 1 calc R .
C33 C 0.1383(8) 0.5165(4) 1.1036(4) 0.048(3) Uani 1 d . .
H33A H 0.0921(8) 0.5156(4) 1.0590(4) 0.072 Uiso 1 calc R .
H33B H 0.0916(8) 0.4785(4) 1.1314(4) 0.072 Uiso 1 calc R .
H33C H 0.2356(8) 0.5003(4) 1.1024(4) 0.072 Uiso 1 calc R .
C40 C 0.1677(8) 0.8837(5) 1.1733(4) 0.032(2) Uani 1 d . .
C41 C 0.2374(9) 0.8641(4) 1.2410(4) 0.047(3) Uani 1 d . .
H41A H 0.1795(9) 0.8259(4) 1.2634(4) 0.070 Uiso 1 calc R .
H41B H 0.2494(9) 0.9142(4) 1.2668(4) 0.070 Uiso 1 calc R .
H41C H 0.3284(9) 0.8394(4) 1.2365(4) 0.070 Uiso 1 calc R .
C42 C 0.0179(8) 0.9165(5) 1.1767(4) 0.057(3) Uani 1 d . .
H42A H -0.0233(8) 0.9284(5) 1.1322(4) 0.086 Uiso 1 calc R .
H42B H 0.0208(8) 0.9664(5) 1.2031(4) 0.086 Uiso 1 calc R .
H42C H -0.0384(8) 0.8756(5) 1.1970(4) 0.086 Uiso 1 calc R .
C43 C 0.2527(8) 0.9431(4) 1.1355(4) 0.046(3) Uani 1 d . .
H43A H 0.2040(8) 0.9540(4) 1.0923(4) 0.069 Uiso 1 calc R .
H43B H 0.3438(8) 0.9193(4) 1.1298(4) 0.069 Uiso 1 calc R .
H43C H 0.2649(8) 0.9941(4) 1.1602(4) 0.069 Uiso 1 calc R .
C50 C 0.5578(8) 0.7223(5) 1.1309(4) 0.031(2) Uani 1 d . .
C51 C 0.6149(8) 0.6834(4) 1.1953(4) 0.046(3) Uani 1 d . .
H51A H 0.6190(8) 0.7242(4) 1.2304(4) 0.070 Uiso 1 calc R .
H51B H 0.7083(8) 0.6624(4) 1.1906(4) 0.070 Uiso 1 calc R .
H51C H 0.5541(8) 0.6387(4) 1.2063(4) 0.070 Uiso 1 calc R .
C52 C 0.5476(8) 0.6632(5) 1.0736(4) 0.050(3) Uani 1 d . .
H52A H 0.5103(8) 0.6914(5) 1.0337(4) 0.075 Uiso 1 calc R .
H52B H 0.4859(8) 0.6182(5) 1.0830(4) 0.075 Uiso 1 calc R .
H52C H 0.6401(8) 0.6418(5) 1.0672(4) 0.075 Uiso 1 calc R .
C53 C 0.6425(8) 0.7990(4) 1.1167(4) 0.054(3) Uani 1 d . .
H53A H 0.6462(8) 0.8354(4) 1.1548(4) 0.081 Uiso 1 calc R .
H53B H 0.5980(8) 0.8272(4) 1.0781(4) 0.081 Uiso 1 calc R .
H53C H 0.7369(8) 0.7832(4) 1.1081(4) 0.081 Uiso 1 calc R .
